data_2229033
loop_
_publ_author_name
'Jayarajan, R.'
'Sharmila, P.'
'Jagadeesan, G.'
'Vasuki, G.'
'Aravindhan, S.'

_publ_section_title
;
 (<i>Z</i>)-4-{1-[(2-Hydroxyethyl)amino]ethylidene}-3-methyl-1-phenyl-1<i>H</i>-pyrazol-5(4<i>H</i>)-one
;
_journal_coeditor_code DS2072
_journal_issue 2
_journal_name_full 'Acta Crystallographica Section E'
_journal_page_first o444
_journal_paper_doi 10.1107/S1600536810054127
_journal_volume 67
_journal_year 2011
_chemical_formula_iupac 'C14 H17 N3 O2'
_chemical_formula_moiety 'C14 H17 N3 O2'
_chemical_formula_sum 'C14 H17 N3 O2'
_chemical_formula_weight 259.31
_chemical_name_systematic
;
(<i>Z</i>)-4-{1-[(2-Hydroxyethyl)amino]ethylidene}-3-methyl-1-phenyl-1<i>H</i>-\
pyrazol-5(4<i>H</i>)-one
;
_space_group_IT_number 15
_symmetry_cell_setting monoclinic
_symmetry_space_group_name_Hall '-C 2yc'
_symmetry_space_group_name_H-M 'C 1 2/c 1'
_atom_sites_solution_hydrogens geom
_atom_sites_solution_primary direct
_atom_sites_solution_secondary difmap
_audit_creation_method SHELXL-97
_cell_angle_alpha 90.00
_cell_angle_beta 110.926(7)
_cell_angle_gamma 90.00
_cell_formula_units_Z 8
_cell_length_a 22.4703(13)
_cell_length_b 7.0902(4)
_cell_length_c 18.0565(11)
_cell_measurement_reflns_used 2447
_cell_measurement_temperature 273(2)
_cell_measurement_theta_max 29.2679
_cell_measurement_theta_min 2.7207
_cell_volume 2687.0(3)
_computing_cell_refinement 'CrysAlis PRO (Oxford Diffraction, 2007)'
_computing_data_collection 'CrysAlis PRO (Oxford Diffraction, 2007)'
_computing_data_reduction 'CrysAlis PRO (Oxford Diffraction, 2007)'
_computing_molecular_graphics 'ORTEP-3 (Farrugia, 1997)'
_computing_publication_material 'SHELXL97 (Sheldrick, 2008) and PLATON (Spek, 2009)'
_computing_structure_refinement 'SHELXL97 (Sheldrick, 2008)'
_computing_structure_solution 'SHELXS97 (Sheldrick, 2008)'
_diffrn_ambient_temperature 273(2)
_diffrn_detector_area_resol_mean 15.9821
_diffrn_measured_fraction_theta_full 0.994
_diffrn_measured_fraction_theta_max 0.994
_diffrn_measurement_device_type 'Oxford Diffraction Xcalibur Eos'
_diffrn_measurement_method ' \w scans '
_diffrn_radiation_monochromator graphite
_diffrn_radiation_source 'fine-focus sealed tube'
_diffrn_radiation_type MoK\a
_diffrn_radiation_wavelength 0.71073
_diffrn_reflns_av_R_equivalents 0.0256
_diffrn_reflns_av_sigmaI/netI 0.0414
_diffrn_reflns_limit_h_max 26
_diffrn_reflns_limit_h_min -26
_diffrn_reflns_limit_k_max 4
_diffrn_reflns_limit_k_min -8
_diffrn_reflns_limit_l_max 21
_diffrn_reflns_limit_l_min -19
_diffrn_reflns_number 4492
_diffrn_reflns_theta_full 25.00
_diffrn_reflns_theta_max 25.00
_diffrn_reflns_theta_min 3.03
_exptl_absorpt_coefficient_mu 0.088
_exptl_absorpt_correction_T_max 0.982
_exptl_absorpt_correction_T_min 0.978
_exptl_absorpt_correction_type multi-scan
_exptl_absorpt_process_details '(CrysAlis PRO; Oxford Diffraction, 2007)'
_exptl_crystal_colour colourless
_exptl_crystal_density_diffrn 1.282
_exptl_crystal_density_method 'not measured'
_exptl_crystal_description monoclinic
_exptl_crystal_F_000 1104
_exptl_crystal_size_max 0.20
_exptl_crystal_size_mid 0.20
_exptl_crystal_size_min 0.20
_refine_diff_density_max 0.461
_refine_diff_density_min -0.243
_refine_ls_extinction_method none
_refine_ls_goodness_of_fit_ref 0.981
_refine_ls_hydrogen_treatment mixed
_refine_ls_matrix_type full
_refine_ls_number_parameters 176
_refine_ls_number_reflns 2353
_refine_ls_number_restraints 0
_refine_ls_restrained_S_all 0.981
_refine_ls_R_factor_all 0.0810
_refine_ls_R_factor_gt 0.0549
_refine_ls_shift/su_max 0.001
_refine_ls_shift/su_mean 0.000
_refine_ls_structure_factor_coef Fsqd
_refine_ls_weighting_details 'calc w=1/[\s^2^(Fo^2^)+(0.1157P)^2^+0.0000P] where P=(Fo^2^+2Fc^2^)/3'
_refine_ls_weighting_scheme calc
_refine_ls_wR_factor_gt 0.1608
_refine_ls_wR_factor_ref 0.1730
_reflns_number_gt 1544
_reflns_number_total 2353
_reflns_threshold_expression >2sigma(I)
_cod_data_source_file ds2072.cif
_cod_data_source_block I
_cod_original_sg_symbol_H-M 'C 2/c'
_cod_database_code 2229033
_cod_database_fobs_code 2229033

loop_
_symmetry_equiv_pos_as_xyz
'x, y, z'
'-x, y, -z+1/2'
'x+1/2, y+1/2, z'
'-x+1/2, y+1/2, -z+1/2'
'-x, -y, -z'
'x, -y, z-1/2'
'-x+1/2, -y+1/2, -z'
'x+1/2, -y+1/2, z-1/2'

loop_
_atom_site_type_symbol
_atom_site_label
_atom_site_fract_x
_atom_site_fract_y
_atom_site_fract_z
_atom_site_U_iso_or_equiv
_atom_site_adp_type
_atom_site_calc_flag
_atom_site_refinement_flags
_atom_site_occupancy
_atom_site_disorder_assembly
_atom_site_disorder_group
O O1 -0.05676(8) 0.3364(3) 0.35564(9) 0.0534(5) Uani d . 1 . .
N N1 -0.11378(9) 0.2982(3) 0.44012(10) 0.0384(5) Uani d . 1 . .
N N2 -0.10103(10) 0.2539(3) 0.51998(10) 0.0439(5) Uani d . 1 . .
C C11 -0.19444(10) 0.4030(3) 0.31598(12) 0.0432(6) Uani d . 1 . .
H H11 -0.1628 0.4457 0.2982 0.052 Uiso calc R 1 . .
C C10 -0.25819(11) 0.4237(4) 0.26886(14) 0.0523(7) Uani d . 1 . .
H H10 -0.2690 0.4794 0.2192 0.063 Uiso calc R 1 . .
N N3 0.06883(10) 0.2770(3) 0.43754(13) 0.0500(6) Uani d . 1 . .
C C6 -0.17841(10) 0.3190(3) 0.38911(12) 0.0378(6) Uani d . 1 . .
C C4 -0.00882(11) 0.2571(3) 0.49473(13) 0.0382(6) Uani d . 1 . .
C C9 -0.30523(12) 0.3635(4) 0.29449(15) 0.0586(8) Uani d . 1 . .
H H9 -0.3478 0.3793 0.2628 0.070 Uiso calc R 1 . .
C C13 0.05492(11) 0.2441(3) 0.50051(13) 0.0397(6) Uani d . 1 . .
C C14 0.10798(12) 0.1939(4) 0.57534(14) 0.0539(7) Uani d . 1 . .
H H14A 0.1475 0.1930 0.5661 0.081 Uiso calc R 1 . .
H H14B 0.1004 0.0711 0.5926 0.081 Uiso calc R 1 . .
H H14C 0.1103 0.2852 0.6155 0.081 Uiso calc R 1 . .
C C8 -0.28911(13) 0.2791(4) 0.36768(16) 0.0627(8) Uani d . 1 . .
H H8 -0.3210 0.2374 0.3852 0.075 Uiso calc R 1 . .
C C3 -0.03936(12) 0.2315(3) 0.55172(13) 0.0413(6) Uani d . 1 . .
C C7 -0.22638(12) 0.2558(4) 0.41503(14) 0.0510(7) Uani d . 1 . .
H H7 -0.2159 0.1980 0.4643 0.061 Uiso calc R 1 . .
C C5 -0.05950(11) 0.3010(3) 0.42224(12) 0.0379(6) Uani d . 1 . .
C C12 -0.01114(13) 0.1893(4) 0.63896(13) 0.0569(7) Uani d . 1 . .
H H12A -0.0446 0.1807 0.6602 0.085 Uiso calc R 1 . .
H H12B 0.0177 0.2884 0.6654 0.085 Uiso calc R 1 . .
H H12C 0.0115 0.0718 0.6470 0.085 Uiso calc R 1 . .
C C16 0.12548(15) 0.2950(5) 0.34639(18) 0.0694(9) Uani d . 1 . .
C C15 0.13080(13) 0.2678(5) 0.42954(18) 0.0677(8) Uani d . 1 A .
H H15A 0.1501 0.1461 0.4481 0.081 Uiso calc R 1 . .
H H15B 0.1583 0.3644 0.4624 0.081 Uiso calc R 1 . .
O O2A 0.08008(17) 0.1945(5) 0.2936(2) 0.0683(13) Uiso d P 0.567(5) A 1
O O2B 0.0870(2) 0.4236(7) 0.3041(3) 0.0637(16) Uiso d P 0.433(5) A 2
H H 0.0343(14) 0.315(4) 0.3970(16) 0.063(8) Uiso d . 1 . .

loop_
_atom_site_aniso_label
_atom_site_aniso_U_11
_atom_site_aniso_U_22
_atom_site_aniso_U_33
_atom_site_aniso_U_12
_atom_site_aniso_U_13
_atom_site_aniso_U_23
O1 0.0487(10) 0.0768(13) 0.0344(9) 0.0027(9) 0.0143(8) 0.0094(8)
N1 0.0392(11) 0.0452(11) 0.0299(10) 0.0004(8) 0.0115(8) 0.0011(8)
N2 0.0461(12) 0.0548(13) 0.0294(10) -0.0018(9) 0.0116(9) 0.0022(9)
C11 0.0442(13) 0.0431(13) 0.0410(13) -0.0009(11) 0.0135(11) -0.0001(10)
C10 0.0544(15) 0.0531(15) 0.0421(14) 0.0072(12) 0.0084(12) 0.0011(12)
N3 0.0375(12) 0.0651(15) 0.0450(13) 0.0036(10) 0.0120(10) 0.0048(11)
C6 0.0441(13) 0.0344(12) 0.0336(12) 0.0012(10) 0.0122(10) -0.0046(10)
C4 0.0437(13) 0.0346(12) 0.0323(12) -0.0009(10) 0.0087(10) 0.0005(10)
C9 0.0436(14) 0.077(2) 0.0485(16) 0.0075(13) 0.0083(12) -0.0075(14)
C13 0.0467(14) 0.0324(12) 0.0356(13) -0.0027(10) 0.0093(11) -0.0034(10)
C14 0.0487(15) 0.0547(15) 0.0471(15) -0.0001(12) 0.0035(12) -0.0006(12)
C8 0.0467(16) 0.092(2) 0.0538(17) -0.0024(14) 0.0234(13) -0.0078(15)
C3 0.0489(14) 0.0369(13) 0.0350(12) -0.0027(10) 0.0110(11) -0.0003(10)
C7 0.0445(14) 0.0710(19) 0.0388(14) -0.0002(13) 0.0163(12) -0.0012(12)
C5 0.0443(13) 0.0381(12) 0.0310(12) -0.0007(10) 0.0131(10) 0.0014(9)
C12 0.0632(17) 0.0698(18) 0.0328(13) -0.0007(14) 0.0110(12) 0.0068(12)
C16 0.0639(18) 0.091(2) 0.0568(18) -0.0034(17) 0.0262(15) 0.0007(17)
C15 0.0434(16) 0.094(2) 0.0663(19) 0.0048(14) 0.0208(14) 0.0060(16)

loop_
_atom_type_symbol
_atom_type_description
_atom_type_scat_dispersion_real
_atom_type_scat_dispersion_imag
_atom_type_scat_source
C C 0.0033 0.0016 'International Tables Vol C Tables 4.2.6.8 and 6.1.1.4'
H H 0.0000 0.0000 'International Tables Vol C Tables 4.2.6.8 and 6.1.1.4'
N N 0.0061 0.0033 'International Tables Vol C Tables 4.2.6.8 and 6.1.1.4'
O O 0.0106 0.0060 'International Tables Vol C Tables 4.2.6.8 and 6.1.1.4'

loop_
_geom_angle_atom_site_label_1
_geom_angle_atom_site_label_2
_geom_angle_atom_site_label_3
_geom_angle_site_symmetry_1
_geom_angle_site_symmetry_3
_geom_angle
_geom_angle_publ_flag
C5 N1 N2 . . 111.97(17) ?
C5 N1 C6 . . 129.44(18) ?
N2 N1 C6 . . 118.40(18) ?
C3 N2 N1 . . 105.88(18) ?
C6 C11 C10 . . 119.6(2) ?
C6 C11 H11 . . 120.2 ?
C10 C11 H11 . . 120.2 ?
C9 C10 C11 . . 120.9(2) ?
C9 C10 H10 . . 119.5 ?
C11 C10 H10 . . 119.5 ?
C13 N3 C15 . . 128.0(2) ?
C13 N3 H . . 111.0(18) ?
C15 N3 H . . 120.9(18) ?
C11 C6 C7 . . 119.6(2) ?
C11 C6 N1 . . 121.6(2) ?
C7 C6 N1 . . 118.8(2) ?
C13 C4 C3 . . 132.4(2) ?
C13 C4 C5 . . 122.8(2) ?
C3 C4 C5 . . 104.8(2) ?
C10 C9 C8 . . 119.4(2) ?
C10 C9 H9 . . 120.3 ?
C8 C9 H9 . . 120.3 ?
N3 C13 C4 . . 118.7(2) ?
N3 C13 C14 . . 118.0(2) ?
C4 C13 C14 . . 123.3(2) ?
C13 C14 H14A . . 109.5 ?
C13 C14 H14B . . 109.5 ?
H14A C14 H14B . . 109.5 ?
C13 C14 H14C . . 109.5 ?
H14A C14 H14C . . 109.5 ?
H14B C14 H14C . . 109.5 ?
C7 C8 C9 . . 120.7(3) ?
C7 C8 H8 . . 119.7 ?
C9 C8 H8 . . 119.7 ?
N2 C3 C4 . . 111.9(2) ?
N2 C3 C12 . . 117.9(2) ?
C4 C3 C12 . . 130.1(2) ?
C8 C7 C6 . . 119.8(2) ?
C8 C7 H7 . . 120.1 ?
C6 C7 H7 . . 120.1 ?
O1 C5 N1 . . 125.7(2) ?
O1 C5 C4 . . 128.8(2) ?
N1 C5 C4 . . 105.45(19) ?
C3 C12 H12A . . 109.5 ?
C3 C12 H12B . . 109.5 ?
H12A C12 H12B . . 109.5 ?
C3 C12 H12C . . 109.5 ?
H12A C12 H12C . . 109.5 ?
H12B C12 H12C . . 109.5 ?
O2B C16 O2A . . 77.0(3) ?
O2B C16 C15 . . 119.0(3) ?
O2A C16 C15 . . 114.9(3) ?
N3 C15 C16 . . 111.3(2) ?
N3 C15 H15A . . 109.4 ?
C16 C15 H15A . . 109.4 ?
N3 C15 H15B . . 109.4 ?
C16 C15 H15B . . 109.4 ?
H15A C15 H15B . . 108.0 ?

loop_
_geom_bond_atom_site_label_1
_geom_bond_atom_site_label_2
_geom_bond_site_symmetry_2
_geom_bond_distance
_geom_bond_publ_flag
O1 C5 . 1.251(3) ?
N1 C5 . 1.369(3) ?
N1 N2 . 1.402(2) ?
N1 C6 . 1.423(3) ?
N2 C3 . 1.306(3) ?
C11 C6 . 1.374(3) ?
C11 C10 . 1.388(3) ?
C11 H11 . 0.9300 ?
C10 C9 . 1.365(4) ?
C10 H10 . 0.9300 ?
N3 C13 . 1.303(3) ?
N3 C15 . 1.452(4) ?
N3 H . 0.90(3) ?
C6 C7 . 1.394(4) ?
C4 C13 . 1.401(4) ?
C4 C3 . 1.438(3) ?
C4 C5 . 1.429(3) ?
C9 C8 . 1.376(4) ?
C9 H9 . 0.9300 ?
C13 C14 . 1.491(3) ?
C14 H14A . 0.9600 ?
C14 H14B . 0.9600 ?
C14 H14C . 0.9600 ?
C8 C7 . 1.373(3) ?
C8 H8 . 0.9300 ?
C3 C12 . 1.503(3) ?
C7 H7 . 0.9300 ?
C12 H12A . 0.9600 ?
C12 H12B . 0.9600 ?
C12 H12C . 0.9600 ?
C16 O2B . 1.300(5) ?
C16 O2A . 1.328(4) ?
C16 C15 . 1.476(4) ?
C15 H15A . 0.9700 ?
C15 H15B . 0.9700 ?

loop_
_geom_hbond_atom_site_label_D
_geom_hbond_atom_site_label_H
_geom_hbond_atom_site_label_A
_geom_hbond_site_symmetry_A
_geom_hbond_distance_DH
_geom_hbond_distance_HA
_geom_hbond_distance_DA
_geom_hbond_angle_DHA
N3 H O1 . 0.90(3) 1.92(3) 2.711(3) 146(3)
